data_7708909
loop_
_publ_author_name
'Rasamsetty, Amaleswari'
'Mehta, Sakshi'
'Ansari, Kamal Uddin'
'Kumar, Pardeep'
'Mondal, Abhishake'
'Shanmugam, Maheswaran'

_publ_section_title
;
 Six-coordinated dinuclear lanthanide(III) amide complexes: investigation
 of magnetization relaxation dynamics and their electronic structures.
;
_journal_issue 1
_journal_name_full 'Dalton transactions (Cambridge, England : 2003)'
_journal_page_first 63
_journal_page_last 68
_journal_paper_doi 10.1039/d1dt03708k
_journal_volume 51
_journal_year 2021
_chemical_formula_moiety 'C54 H100 Cl6 Dy2 Li2 N2 O6 Si2'
_chemical_formula_sum 'C54 H100 Cl6 Dy2 Li2 N2 O6 Si2'
_chemical_formula_weight 1481.11
_space_group_crystal_system orthorhombic
_space_group_IT_number 61
_space_group_name_Hall '-P 2ac 2ab'
_space_group_name_H-M_alt 'P b c a'
_atom_sites_solution_hydrogens geom
_atom_sites_solution_primary iterative
_audit_creation_date 2021-04-27
_audit_creation_method
;
Olex2 1.3
(compiled 2020.11.12 svn.r5f609507 for OlexSys, GUI svn.r6272)
;
_audit_update_record
;
2021-06-03 deposited with the CCDC.	2021-11-22 downloaded from the CCDC.
;
_cell_angle_alpha 90
_cell_angle_beta 90
_cell_angle_gamma 90
_cell_formula_units_Z 4
_cell_length_a 18.8807(2)
_cell_length_b 17.2088(2)
_cell_length_c 20.8678(3)
_cell_measurement_reflns_used 46728
_cell_measurement_temperature 293(2)
_cell_measurement_theta_max 31.2870
_cell_measurement_theta_min 1.9790
_cell_volume 6780.24(14)
_computing_cell_refinement 'CrysAlisPro 1.171.39.46 (Rigaku OD, 2018)'
_computing_data_collection 'CrysAlisPro 1.171.39.46 (Rigaku OD, 2018)'
_computing_data_reduction 'CrysAlisPro 1.171.39.46 (Rigaku OD, 2018)'
_computing_molecular_graphics 'Olex2 1.3 (Dolomanov et al., 2009)'
_computing_publication_material 'Olex2 1.3 (Dolomanov et al., 2009)'
_computing_structure_refinement 'SHELXL 2018/3 (Sheldrick, 2015)'
_computing_structure_solution 'olex2.solve 1.3 (Bourhis et al., 2015)'
_diffrn_ambient_temperature 293(2)
_diffrn_detector 'CCD plate'
_diffrn_measured_fraction_theta_full 0.999
_diffrn_measured_fraction_theta_max 0.999
_diffrn_measurement_details
;
List of Runs (angles in degrees, time in seconds):

  # Type    Start    End  Width  t~exp~   \w     \q     \k     \f   Frames
#--------------------------------------------------------------------------
  1  \w   -101.50  22.00   0.50    2.00    --  -20.00   0.00 108.00  247
  2  \w    -73.00 -43.00   0.50    2.00    --  -20.00 -72.00-108.00   60
  3  \w    -20.00  10.00   0.50    2.00    --  -20.00  72.00  36.00   60
  4  \w    -67.50  16.00   0.50    2.00    --  -20.00   0.00-108.00  167
  5  \w   -109.00 -79.00   0.50    2.00    --  -20.00   0.00-180.00   60
  6  \w    -59.00 -25.50   0.50    2.00    --  -20.00  72.00 108.00   67
  7  \w    -11.00  42.00   0.50    2.00    --  -20.00  72.00-180.00  106
  8  \w    -56.50  70.00   0.50    2.00    --  -20.00   0.00 -36.00  253
  9  \w    -72.00 -40.00   0.50    2.00    --  -20.00 -72.00  36.00   64
 10  \w    -34.50  53.50   0.50    2.00    --  -20.00  72.00-108.00  176
 11  \w   -110.00 -76.50   0.50    2.00    --  -20.00   0.00  36.00   67
;
_diffrn_measurement_device 'abstract diffractometer'
_diffrn_measurement_device_type 'dtrek-CrysAlisPro-abstract goniometer imported rigaku-d*trek images'
_diffrn_measurement_method '\w scans'
_diffrn_orient_matrix_type 'CrysAlisPro convention (1999,Acta A55,543-557)'
_diffrn_orient_matrix_UB_11 0.0214968000
_diffrn_orient_matrix_UB_12 -0.0231133000
_diffrn_orient_matrix_UB_13 0.0203309000
_diffrn_orient_matrix_UB_21 0.0157335000
_diffrn_orient_matrix_UB_22 -0.0175930000
_diffrn_orient_matrix_UB_23 -0.0272467000
_diffrn_orient_matrix_UB_31 0.0264832000
_diffrn_orient_matrix_UB_32 0.0292364000
_diffrn_orient_matrix_UB_33 -0.0003438000
_diffrn_radiation_monochromator graphite
_diffrn_radiation_probe x-ray
_diffrn_radiation_type MoK\a
_diffrn_radiation_wavelength 0.71073
_diffrn_reflns_av_R_equivalents 0.0542
_diffrn_reflns_av_unetI/netI 0.0207
_diffrn_reflns_Laue_measured_fraction_full 0.999
_diffrn_reflns_Laue_measured_fraction_max 0.999
_diffrn_reflns_limit_h_max 22
_diffrn_reflns_limit_h_min -22
_diffrn_reflns_limit_k_max 20
_diffrn_reflns_limit_k_min -20
_diffrn_reflns_limit_l_max 24
_diffrn_reflns_limit_l_min -24
_diffrn_reflns_number 81881
_diffrn_reflns_point_group_measured_fraction_full 0.999
_diffrn_reflns_point_group_measured_fraction_max 0.999
_diffrn_reflns_theta_full 25.000
_diffrn_reflns_theta_max 25.000
_diffrn_reflns_theta_min 2.230
_diffrn_source 'fine-focus sealed X-ray tube'
_diffrn_source_type 'Enhance (Mo) X-ray Source'
_exptl_absorpt_coefficient_mu 2.502
_exptl_absorpt_correction_T_max 1.00000
_exptl_absorpt_correction_T_min 0.59731
_exptl_absorpt_correction_type multi-scan
_exptl_absorpt_process_details
;
CrysAlisPro 1.171.39.46 (Rigaku Oxford Diffraction, 2018)
Empirical absorption correction using spherical harmonics,
 implemented in SCALE3 ABSPACK scaling algorithm.
;
_exptl_crystal_colour colourless
_exptl_crystal_colour_primary colourless
_exptl_crystal_density_diffrn 1.451
_exptl_crystal_description block
_exptl_crystal_F_000 3016
_exptl_crystal_size_max 0.2
_exptl_crystal_size_mid 0.17
_exptl_crystal_size_min 0.15
_refine_diff_density_max 0.597
_refine_diff_density_min -0.845
_refine_diff_density_rms 0.137
_refine_ls_extinction_method none
_refine_ls_goodness_of_fit_ref 1.296
_refine_ls_hydrogen_treatment constr
_refine_ls_matrix_type full
_refine_ls_number_parameters 387
_refine_ls_number_reflns 5976
_refine_ls_number_restraints 60
_refine_ls_restrained_S_all 1.289
_refine_ls_R_factor_all 0.0503
_refine_ls_R_factor_gt 0.0453
_refine_ls_shift/su_max 0.001
_refine_ls_shift/su_mean 0.000
_refine_ls_structure_factor_coef Fsqd
_refine_ls_weighting_details 'w=1/[\s^2^(Fo^2^)+(0.0096P)^2^+42.2400P] where P=(Fo^2^+2Fc^2^)/3'
_refine_ls_weighting_scheme calc
_refine_ls_wR_factor_gt 0.0906
_refine_ls_wR_factor_ref 0.0930
_reflns_Friedel_coverage 0.000
_reflns_number_gt 5476
_reflns_number_total 5976
_reflns_threshold_expression 'I > 2\s(I)'
_cod_data_source_file d1dt03708k2.cif
_cod_data_source_block Complex2_Dy
_cod_depositor_comments 'Adding full bibliography for 7708907--7708909.cif.'
_cod_original_cell_volume 6780.25(15)
_cod_database_code 7708909
_shelx_shelxl_version_number 2018/3
_shelx_space_group_comment
;
The symmetry employed for this shelxl refinement is uniquely defined
by the following loop, which should always be used as a source of
symmetry information in preference to the above space-group names.
They are only intended as comments.
;
_shelx_estimated_absorpt_t_max 0.705
_shelx_estimated_absorpt_t_min 0.635
_reflns_odcompleteness_completeness 94.88
_reflns_odcompleteness_iscentric 1
_reflns_odcompleteness_theta 31.12
_olex2_refinement_description
;
1. Fixed Uiso
 At 1.2 times of:
  All C(H) groups, All C(H,H) groups
 At 1.5 times of:
  All C(H,H,H) groups
2. Uiso/Uaniso restraints and constraints
Uanis(O3) \\sim Ueq, Uanis(C0) \\sim Ueq, Uanis(C0AA) \\sim Ueq, Uanis(C1AA)
\\sim Ueq, Uanis(C9B) \\sim Ueq, Uanis(O3A) \\sim Ueq, Uanis(C9A) \\sim Ueq,
Uanis(C2AA) \\sim Ueq, Uanis(C3AA) \\sim Ueq, Uanis(C4AA) \\sim Ueq: with sigma
of 0.001 and sigma for terminal atoms of 0.001
3. Others
 Sof(O3)=Sof(C0)=Sof(H0A)=Sof(H0B)=Sof(C0AA)=Sof(H0AA)=Sof(H0AB)=Sof(C1AA)=
 Sof(H1AA)=Sof(H1AB)=Sof(C9B)=Sof(H9BA)=Sof(H9BB)=1-FVAR(1)
 Sof(O3A)=Sof(C9A)=Sof(H9AA)=Sof(H9AB)=Sof(C2AA)=Sof(H2AA)=Sof(H2AB)=Sof(C3AA)=
 Sof(H3AA)=Sof(H3AB)=Sof(C4AA)=Sof(H4AA)=Sof(H4AB)=FVAR(1)
4.a Ternary CH refined with riding coordinates:
 C7(H7), C10(H10)
4.b Secondary CH2 refined with riding coordinates:
 C14(H14A,H14B), C16(H16A,H16B), C13(H13A,H13B), C15(H15A,H15B), C20(H20A,
 H20B), C17(H17A,H17B), C19(H19A,H19B), C0(H0A,H0B), C18(H18A,H18B), C0AA(H0AA,
 H0AB), C1AA(H1AA,H1AB), C9B(H9BA,H9BB), C9A(H9AA,H9AB), C2AA(H2AA,H2AB),
 C3AA(H3AA,H3AB), C4AA(H4AA,H4AB)
4.c Aromatic/amide H refined with riding coordinates:
 C5(H5), C4(H4), C3(H3)
4.d Idealised Me refined as rotating group:
 C23(H23A,H23B,H23C), C22(H22A,H22B,H22C), C8(H8A,H8B,H8C), C21(H21A,H21B,
 H21C), C9(H9A,H9B,H9C), C12(H12A,H12B,H12C), C11(H11A,H11B,H11C)
;
_olex2_submission_special_instructions 'No special instructions were received'
_oxdiff_exptl_absorpt_empirical_details
;
Empirical correction (ABSPACK) includes:
- Absorption correction using spherical harmonics
- Frame scaling
- Detector area scaling
;
_oxdiff_exptl_absorpt_empirical_full_max 1.255
_oxdiff_exptl_absorpt_empirical_full_min 0.689

loop_
_space_group_symop_operation_xyz
'x, y, z'
'-x+1/2, -y, z+1/2'
'-x, y+1/2, -z+1/2'
'x+1/2, -y+1/2, -z'
'-x, -y, -z'
'x-1/2, y, -z-1/2'
'x, -y-1/2, z-1/2'
'-x-1/2, y-1/2, z'

loop_
_atom_site_label
_atom_site_type_symbol
_atom_site_fract_x
_atom_site_fract_y
_atom_site_fract_z
_atom_site_U_iso_or_equiv
_atom_site_adp_type
_atom_site_occupancy
_atom_site_site_symmetry_order
_atom_site_calc_flag
_atom_site_refinement_flags_posn
_atom_site_refinement_flags_adp
_atom_site_refinement_flags_occupancy
_atom_site_disorder_assembly
_atom_site_disorder_group
Dy1 Dy 0.57145(2) 0.40217(2) 0.49790(2) 0.02284(9) Uani 1 1 d . . . . .
Cl1 Cl 0.43313(7) 0.43159(8) 0.49356(8) 0.0342(3) Uani 1 1 d . . . . .
Cl3 Cl 0.57869(8) 0.41206(9) 0.62383(7) 0.0339(3) Uani 1 1 d . . . . .
Cl2 Cl 0.58128(10) 0.43168(11) 0.37494(8) 0.0493(4) Uani 1 1 d . . . . .
Si1 Si 0.49698(8) 0.21503(9) 0.50774(10) 0.0331(4) Uani 1 1 d . . . . .
O1 O 0.69525(19) 0.4247(2) 0.4965(2) 0.0296(9) Uani 1 1 d . . . . .
O2 O 0.5494(3) 0.5504(3) 0.2596(2) 0.0450(12) Uani 1 1 d . . . . .
N1 N 0.5696(2) 0.2722(2) 0.4910(2) 0.0247(10) Uani 1 1 d . . . . .
C1 C 0.6351(3) 0.2370(3) 0.4736(3) 0.0195(11) Uani 1 1 d . . . . .
C7 C 0.6736(3) 0.2346(3) 0.5919(3) 0.0277(13) Uani 1 1 d . . . . .
H7 H 0.627112 0.259417 0.596449 0.033 Uiso 1 1 calc R U . . .
C2 C 0.6514(3) 0.2170(3) 0.4090(3) 0.0274(13) Uani 1 1 d . . . . .
O3 O 0.4219(6) 0.4281(6) 0.2817(5) 0.039(3) Uani 0.523(19) 1 d . U P A 2
C6 C 0.6867(3) 0.2207(3) 0.5213(3) 0.0226(12) Uani 1 1 d . . . . .
C5 C 0.7516(3) 0.1888(3) 0.5031(3) 0.0312(13) Uani 1 1 d . . . . .
H5 H 0.785174 0.178195 0.534472 0.037 Uiso 1 1 calc R U . . .
C4 C 0.7672(3) 0.1726(3) 0.4406(3) 0.0355(15) Uani 1 1 d . . . . .
H4 H 0.811391 0.152770 0.429579 0.043 Uiso 1 1 calc R U . . .
C23 C 0.4265(3) 0.2236(4) 0.4455(4) 0.0497(19) Uani 1 1 d . . . . .
H23A H 0.415539 0.277469 0.438728 0.074 Uiso 1 1 calc R U . . .
H23B H 0.384774 0.196759 0.459676 0.074 Uiso 1 1 calc R U . . .
H23C H 0.442915 0.201068 0.406162 0.074 Uiso 1 1 calc R U . . .
C22 C 0.5205(4) 0.1092(4) 0.5139(5) 0.056(2) Uani 1 1 d . . . . .
H22A H 0.554642 0.096328 0.481485 0.085 Uiso 1 1 calc R U . . .
H22B H 0.478687 0.078269 0.507925 0.085 Uiso 1 1 calc R U . . .
H22C H 0.540219 0.098797 0.555438 0.085 Uiso 1 1 calc R U . . .
C3 C 0.7170(3) 0.1860(3) 0.3942(3) 0.0352(14) Uani 1 1 d . . . . .
H3 H 0.727388 0.173999 0.351818 0.042 Uiso 1 1 calc R U . . .
C14 C 0.8032(4) 0.4544(4) 0.4470(4) 0.0485(18) Uani 1 1 d . . . . .
H14A H 0.847533 0.431176 0.433402 0.058 Uiso 1 1 calc R U . . .
H14B H 0.791762 0.497320 0.418624 0.058 Uiso 1 1 calc R U . . .
C8 C 0.7283(3) 0.2872(4) 0.6222(3) 0.0348(14) Uani 1 1 d . . . . .
H8A H 0.773192 0.261171 0.623194 0.052 Uiso 1 1 calc R U . . .
H8B H 0.713956 0.299887 0.665048 0.052 Uiso 1 1 calc R U . . .
H8C H 0.732342 0.334066 0.597428 0.052 Uiso 1 1 calc R U . . .
C10 C 0.5979(4) 0.2260(4) 0.3557(3) 0.0431(16) Uani 1 1 d . . . . .
H10 H 0.559329 0.259096 0.371247 0.052 Uiso 1 1 calc R U . . .
C16 C 0.7307(3) 0.4831(3) 0.5360(3) 0.0342(14) Uani 1 1 d . . . . .
H16A H 0.726270 0.470567 0.581097 0.041 Uiso 1 1 calc R U . . .
H16B H 0.710627 0.534208 0.528528 0.041 Uiso 1 1 calc R U . . .
C13 C 0.7445(3) 0.3953(4) 0.4484(3) 0.0360(14) Uani 1 1 d . . . . .
H13A H 0.721678 0.391371 0.406833 0.043 Uiso 1 1 calc R U . . .
H13B H 0.762432 0.344540 0.460414 0.043 Uiso 1 1 calc R U . . .
C21 C 0.4569(3) 0.2446(4) 0.5857(4) 0.0444(17) Uani 1 1 d . . . . .
H21A H 0.490932 0.237735 0.619387 0.067 Uiso 1 1 calc R U . . .
H21B H 0.416024 0.212987 0.594215 0.067 Uiso 1 1 calc R U . . .
H21C H 0.443004 0.298179 0.583629 0.067 Uiso 1 1 calc R U . . .
C15 C 0.8068(3) 0.4805(4) 0.5153(4) 0.054(2) Uani 1 1 d . . . . .
H15A H 0.828536 0.531393 0.518604 0.065 Uiso 1 1 calc R U . . .
H15B H 0.833511 0.443938 0.541086 0.065 Uiso 1 1 calc R U . . .
C9 C 0.6718(4) 0.1573(4) 0.6286(3) 0.0482(18) Uani 1 1 d . . . . .
H9A H 0.634289 0.125414 0.612158 0.072 Uiso 1 1 calc R U . . .
H9B H 0.663881 0.167278 0.673272 0.072 Uiso 1 1 calc R U . . .
H9C H 0.716252 0.130957 0.623260 0.072 Uiso 1 1 calc R U . . .
C20 C 0.5964(5) 0.6088(4) 0.2837(5) 0.071(3) Uani 1 1 d . . . . .
H20A H 0.597533 0.608071 0.330129 0.085 Uiso 1 1 calc R U . . .
H20B H 0.581830 0.659997 0.269443 0.085 Uiso 1 1 calc R U . . .
C17 C 0.5836(4) 0.5075(5) 0.2093(4) 0.058(2) Uani 1 1 d . . . . .
H17A H 0.555927 0.510057 0.170208 0.070 Uiso 1 1 calc R U . . .
H17B H 0.589152 0.453471 0.221442 0.070 Uiso 1 1 calc R U . . .
C19 C 0.6684(6) 0.5877(8) 0.2562(6) 0.112(5) Uani 1 1 d . . . . .
H19A H 0.695279 0.634167 0.245964 0.134 Uiso 1 1 calc R U . . .
H19B H 0.695333 0.556706 0.286393 0.134 Uiso 1 1 calc R U . . .
C12 C 0.5668(5) 0.1464(5) 0.3385(5) 0.076(3) Uani 1 1 d . . . . .
H12A H 0.604346 0.111979 0.325792 0.115 Uiso 1 1 calc R U . . .
H12B H 0.533857 0.152064 0.303807 0.115 Uiso 1 1 calc R U . . .
H12C H 0.542886 0.125175 0.375117 0.115 Uiso 1 1 calc R U . . .
C11 C 0.6279(5) 0.2624(6) 0.2955(4) 0.074(3) Uani 1 1 d . . . . .
H11A H 0.649761 0.311079 0.305959 0.111 Uiso 1 1 calc R U . . .
H11B H 0.590331 0.270918 0.265271 0.111 Uiso 1 1 calc R U . . .
H11C H 0.662471 0.228148 0.277075 0.111 Uiso 1 1 calc R U . . .
C0 C 0.3326(17) 0.3795(19) 0.2253(15) 0.107(9) Uani 0.523(19) 1 d . U P A 2
H0A H 0.288464 0.391723 0.246907 0.128 Uiso 0.523(19) 1 calc R U P A 2
H0B H 0.321982 0.370771 0.180376 0.128 Uiso 0.523(19) 1 calc R U P A 2
C18 C 0.6536(6) 0.5446(8) 0.2000(6) 0.111(5) Uani 1 1 d . . . . .
H18A H 0.689725 0.505343 0.193177 0.133 Uiso 1 1 calc R U . . .
H18B H 0.652586 0.578633 0.162934 0.133 Uiso 1 1 calc R U . . .
C0AA C 0.3836(10) 0.4498(11) 0.2313(10) 0.073(6) Uani 0.523(19) 1 d . U P A 2
H0AA H 0.412633 0.455893 0.193261 0.088 Uiso 0.523(19) 1 calc R U P A 2
H0AB H 0.358071 0.497769 0.239416 0.088 Uiso 0.523(19) 1 calc R U P A 2
C1AA C 0.3540(13) 0.3281(16) 0.2451(13) 0.077(6) Uani 0.523(19) 1 d . U P A 2
H1AA H 0.352442 0.285841 0.214391 0.093 Uiso 0.523(19) 1 calc R U P A 2
H1AB H 0.328162 0.312766 0.283288 0.093 Uiso 0.523(19) 1 calc R U P A 2
Li1 Li 0.4906(6) 0.4988(7) 0.3231(6) 0.045(3) Uani 1 1 d . . . . .
C9B C 0.4345(11) 0.3505(11) 0.2624(11) 0.076(6) Uani 0.523(19) 1 d . U P A 2
H9BA H 0.453382 0.318943 0.296920 0.092 Uiso 0.523(19) 1 calc R U P A 2
H9BB H 0.465496 0.347512 0.225411 0.092 Uiso 0.523(19) 1 calc R U P A 2
O3A O 0.4421(9) 0.4267(9) 0.2690(8) 0.060(5) Uani 0.477(19) 1 d . U P A 1
C9A C 0.4088(11) 0.3512(12) 0.3040(11) 0.072(6) Uani 0.477(19) 1 d . U P A 1
H9AA H 0.446427 0.316595 0.317661 0.086 Uiso 0.477(19) 1 calc R U P A 1
H9AB H 0.382201 0.367034 0.341579 0.086 Uiso 0.477(19) 1 calc R U P A 1
C2AA C 0.3681(17) 0.3162(19) 0.2647(16) 0.098(10) Uani 0.477(19) 1 d . U P A 1
H2AA H 0.339940 0.276423 0.285562 0.117 Uiso 0.477(19) 1 calc R U P A 1
H2AB H 0.394103 0.293638 0.229217 0.117 Uiso 0.477(19) 1 calc R U P A 1
C3AA C 0.3138(13) 0.3999(14) 0.2394(13) 0.072(6) Uani 0.477(19) 1 d . U P A 1
H3AA H 0.316463 0.409498 0.193636 0.086 Uiso 0.477(19) 1 calc R U P A 1
H3AB H 0.264755 0.395417 0.252709 0.086 Uiso 0.477(19) 1 calc R U P A 1
C4AA C 0.3491(14) 0.4510(15) 0.2729(14) 0.100(9) Uani 0.477(19) 1 d . U P A 1
H4AA H 0.333124 0.450255 0.317124 0.120 Uiso 0.477(19) 1 calc R U P A 1
H4AB H 0.341328 0.502678 0.255808 0.120 Uiso 0.477(19) 1 calc R U P A 1

loop_
_atom_site_aniso_label
_atom_site_aniso_U_11
_atom_site_aniso_U_22
_atom_site_aniso_U_33
_atom_site_aniso_U_23
_atom_site_aniso_U_13
_atom_site_aniso_U_12
Dy1 0.01888(13) 0.01946(13) 0.03020(15) 0.00005(12) 0.00183(11) 0.00123(10)
Cl1 0.0196(6) 0.0203(6) 0.0627(10) 0.0009(7) -0.0004(7) -0.0001(5)
Cl3 0.0381(8) 0.0310(7) 0.0326(7) -0.0043(6) 0.0015(6) 0.0106(6)
Cl2 0.0552(11) 0.0558(11) 0.0371(9) 0.0125(8) 0.0062(8) 0.0169(9)
Si1 0.0197(7) 0.0209(8) 0.0587(11) -0.0031(8) 0.0011(8) -0.0008(6)
O1 0.0204(18) 0.028(2) 0.040(2) -0.0058(19) 0.0029(18) -0.0023(16)
O2 0.059(3) 0.036(3) 0.040(3) -0.003(2) 0.007(2) 0.011(2)
N1 0.016(2) 0.023(2) 0.034(3) 0.003(2) 0.001(2) 0.0045(18)
C1 0.019(2) 0.009(2) 0.030(3) -0.003(2) 0.002(2) -0.001(2)
C7 0.028(3) 0.021(3) 0.034(3) 0.003(2) -0.001(2) -0.002(2)
C2 0.030(3) 0.018(3) 0.034(3) -0.004(2) 0.003(3) -0.005(2)
O3 0.039(3) 0.038(3) 0.039(3) -0.0006(10) 0.0000(10) -0.0003(10)
C6 0.021(3) 0.013(2) 0.034(3) 0.003(2) 0.000(2) 0.000(2)
C5 0.024(3) 0.026(3) 0.044(3) 0.002(3) -0.003(3) 0.002(2)
C4 0.026(3) 0.028(3) 0.053(4) -0.004(3) 0.009(3) 0.007(3)
C23 0.021(3) 0.037(4) 0.091(6) -0.020(4) -0.010(3) -0.001(3)
C22 0.035(4) 0.024(3) 0.111(7) 0.006(4) 0.002(4) -0.002(3)
C3 0.039(3) 0.030(3) 0.037(3) -0.004(3) 0.012(3) 0.002(3)
C14 0.038(4) 0.037(4) 0.071(5) -0.004(4) 0.019(4) -0.001(3)
C8 0.037(3) 0.031(3) 0.037(3) -0.002(3) -0.006(3) -0.001(3)
C10 0.047(4) 0.046(4) 0.037(4) -0.014(3) -0.007(3) 0.010(3)
C16 0.027(3) 0.024(3) 0.051(4) -0.008(3) -0.005(3) -0.002(3)
C13 0.030(3) 0.031(3) 0.047(4) -0.007(3) 0.012(3) 0.000(3)
C21 0.027(3) 0.039(4) 0.067(5) 0.008(3) 0.018(3) -0.006(3)
C15 0.024(3) 0.051(4) 0.088(6) -0.022(4) -0.004(4) -0.006(3)
C9 0.079(5) 0.027(3) 0.038(4) 0.009(3) 0.003(4) -0.011(3)
C20 0.103(7) 0.035(4) 0.074(6) -0.017(4) 0.025(5) -0.017(5)
C17 0.071(5) 0.056(5) 0.047(4) -0.018(4) 0.010(4) 0.006(4)
C19 0.093(8) 0.143(11) 0.099(9) -0.045(8) 0.024(7) -0.052(8)
C12 0.072(6) 0.072(6) 0.086(7) -0.041(5) -0.032(5) 0.004(5)
C11 0.087(6) 0.104(8) 0.031(4) 0.001(4) 0.002(4) 0.038(6)
C0 0.107(9) 0.107(9) 0.107(9) 0.0000(10) -0.0002(10) -0.0001(10)
C18 0.076(7) 0.126(10) 0.131(10) -0.061(9) 0.047(7) -0.028(7)
C0AA 0.073(6) 0.073(6) 0.073(6) 0.0005(10) -0.0004(10) -0.0005(10)
C1AA 0.077(7) 0.077(7) 0.077(7) 0.0000(10) -0.0001(10) -0.0003(10)
Li1 0.037(6) 0.049(7) 0.050(7) -0.013(6) -0.002(5) 0.003(5)
C9B 0.076(6) 0.076(6) 0.077(6) -0.0004(10) 0.0000(10) 0.0002(10)
O3A 0.060(5) 0.059(5) 0.060(5) -0.0002(10) 0.0003(10) -0.0006(10)
C9A 0.072(6) 0.071(6) 0.072(6) 0.0003(10) -0.0001(10) -0.0001(10)
C2AA 0.098(10) 0.098(10) 0.098(10) 0.0002(10) -0.0001(10) -0.0002(10)
C3AA 0.072(6) 0.072(6) 0.072(6) -0.0003(10) 0.0001(10) -0.0003(10)
C4AA 0.100(9) 0.100(9) 0.100(9) -0.0004(10) -0.0002(10) 0.0001(10)

loop_
_atom_type_symbol
_atom_type_description
_atom_type_scat_dispersion_real
_atom_type_scat_dispersion_imag
_atom_type_scat_source
C C 0.0033 0.0016 'International Tables Vol C Tables 4.2.6.8 and 6.1.1.4'
H H 0.0000 0.0000 'International Tables Vol C Tables 4.2.6.8 and 6.1.1.4'
Cl Cl 0.1484 0.1585 'International Tables Vol C Tables 4.2.6.8 and 6.1.1.4'
Dy Dy -0.1892 4.4098 'International Tables Vol C Tables 4.2.6.8 and 6.1.1.4'
Li Li -0.0003 0.0001 'International Tables Vol C Tables 4.2.6.8 and 6.1.1.4'
N N 0.0061 0.0033 'International Tables Vol C Tables 4.2.6.8 and 6.1.1.4'
O O 0.0106 0.0060 'International Tables Vol C Tables 4.2.6.8 and 6.1.1.4'
Si Si 0.0817 0.0704 'International Tables Vol C Tables 4.2.6.8 and 6.1.1.4'

loop_
_geom_angle_atom_site_label_1
_geom_angle_atom_site_label_2
_geom_angle_atom_site_label_3
_geom_angle
_geom_angle_site_symmetry_1
_geom_angle_site_symmetry_3
_geom_angle_publ_flag
Cl1 Dy1 Cl1 77.46(4) . 5_666 ?
Cl3 Dy1 Cl1 82.84(5) . 5_666 ?
Cl3 Dy1 Cl1 94.16(5) . . ?
Cl2 Dy1 Cl1 89.96(6) . . ?
Cl2 Dy1 Cl1 82.51(5) . 5_666 ?
Cl2 Dy1 Cl3 163.53(6) . . ?
O1 Dy1 Cl1 159.46(10) . . ?
O1 Dy1 Cl1 82.39(9) . 5_666 ?
O1 Dy1 Cl3 87.19(11) . . ?
O1 Dy1 Cl2 83.46(11) . . ?
N1 Dy1 Cl1 177.38(11) . 5_666 ?
N1 Dy1 Cl1 99.92(11) . . ?
N1 Dy1 Cl3 97.41(13) . . ?
N1 Dy1 Cl2 97.57(13) . . ?
N1 Dy1 O1 100.22(14) . . ?
Dy1 Cl1 Dy1 102.54(4) . 5_666 ?
Li1 Cl3 Dy1 119.6(3) 5_666 . ?
Li1 Cl2 Dy1 119.9(3) . . ?
N1 Si1 C23 112.4(3) . . ?
N1 Si1 C22 112.3(3) . . ?
N1 Si1 C21 110.1(3) . . ?
C23 Si1 C22 107.0(3) . . ?
C23 Si1 C21 107.2(3) . . ?
C21 Si1 C22 107.5(4) . . ?
C16 O1 Dy1 123.8(3) . . ?
C13 O1 Dy1 125.5(3) . . ?
C13 O1 C16 109.6(4) . . ?
C20 O2 C17 109.8(6) . . ?
C20 O2 Li1 115.9(6) . . ?
C17 O2 Li1 121.4(6) . . ?
Si1 N1 Dy1 124.7(2) . . ?
C1 N1 Dy1 115.3(3) . . ?
C1 N1 Si1 120.0(3) . . ?
N1 C1 C2 122.1(5) . . ?
C6 C1 N1 120.0(5) . . ?
C6 C1 C2 117.9(5) . . ?
C6 C7 H7 108.1 . . ?
C6 C7 C9 110.6(5) . . ?
C8 C7 H7 108.1 . . ?
C8 C7 C6 112.9(5) . . ?
C8 C7 C9 109.0(5) . . ?
C9 C7 H7 108.1 . . ?
C1 C2 C10 121.9(5) . . ?
C3 C2 C1 119.8(5) . . ?
C3 C2 C10 118.3(5) . . ?
C0AA O3 Li1 122.0(11) . . ?
C0AA O3 C9B 97.5(14) . . ?
C9B O3 Li1 126.5(11) . . ?
C1 C6 C7 122.6(5) . . ?
C5 C6 C1 119.2(5) . . ?
C5 C6 C7 118.1(5) . . ?
C6 C5 H5 119.0 . . ?
C4 C5 C6 122.1(6) . . ?
C4 C5 H5 119.0 . . ?
C5 C4 H4 120.4 . . ?
C5 C4 C3 119.2(5) . . ?
C3 C4 H4 120.4 . . ?
Si1 C23 H23A 109.5 . . ?
Si1 C23 H23B 109.5 . . ?
Si1 C23 H23C 109.5 . . ?
H23A C23 H23B 109.5 . . ?
H23A C23 H23C 109.5 . . ?
H23B C23 H23C 109.5 . . ?
Si1 C22 H22A 109.5 . . ?
Si1 C22 H22B 109.5 . . ?
Si1 C22 H22C 109.5 . . ?
H22A C22 H22B 109.5 . . ?
H22A C22 H22C 109.5 . . ?
H22B C22 H22C 109.5 . . ?
C2 C3 H3 119.2 . . ?
C4 C3 C2 121.7(6) . . ?
C4 C3 H3 119.2 . . ?
H14A C14 H14B 109.2 . . ?
C13 C14 H14A 111.3 . . ?
C13 C14 H14B 111.3 . . ?
C15 C14 H14A 111.3 . . ?
C15 C14 H14B 111.3 . . ?
C15 C14 C13 102.5(6) . . ?
C7 C8 H8A 109.5 . . ?
C7 C8 H8B 109.5 . . ?
C7 C8 H8C 109.5 . . ?
H8A C8 H8B 109.5 . . ?
H8A C8 H8C 109.5 . . ?
H8B C8 H8C 109.5 . . ?
C2 C10 H10 108.2 . . ?
C2 C10 C12 109.7(6) . . ?
C2 C10 C11 113.9(6) . . ?
C12 C10 H10 108.2 . . ?
C11 C10 H10 108.2 . . ?
C11 C10 C12 108.6(7) . . ?
O1 C16 H16A 110.8 . . ?
O1 C16 H16B 110.8 . . ?
O1 C16 C15 104.8(5) . . ?
H16A C16 H16B 108.9 . . ?
C15 C16 H16A 110.8 . . ?
C15 C16 H16B 110.8 . . ?
O1 C13 C14 104.4(5) . . ?
O1 C13 H13A 110.9 . . ?
O1 C13 H13B 110.9 . . ?
C14 C13 H13A 110.9 . . ?
C14 C13 H13B 110.9 . . ?
H13A C13 H13B 108.9 . . ?
Si1 C21 H21A 109.5 . . ?
Si1 C21 H21B 109.5 . . ?
Si1 C21 H21C 109.5 . . ?
H21A C21 H21B 109.5 . . ?
H21A C21 H21C 109.5 . . ?
H21B C21 H21C 109.5 . . ?
C14 C15 C16 103.9(6) . . ?
C14 C15 H15A 111.0 . . ?
C14 C15 H15B 111.0 . . ?
C16 C15 H15A 111.0 . . ?
C16 C15 H15B 111.0 . . ?
H15A C15 H15B 109.0 . . ?
C7 C9 H9A 109.5 . . ?
C7 C9 H9B 109.5 . . ?
C7 C9 H9C 109.5 . . ?
H9A C9 H9B 109.5 . . ?
H9A C9 H9C 109.5 . . ?
H9B C9 H9C 109.5 . . ?
O2 C20 H20A 110.8 . . ?
O2 C20 H20B 110.8 . . ?
O2 C20 C19 104.8(7) . . ?
H20A C20 H20B 108.9 . . ?
C19 C20 H20A 110.8 . . ?
C19 C20 H20B 110.8 . . ?
O2 C17 H17A 110.5 . . ?
O2 C17 H17B 110.5 . . ?
O2 C17 C18 106.0(7) . . ?
H17A C17 H17B 108.7 . . ?
C18 C17 H17A 110.5 . . ?
C18 C17 H17B 110.5 . . ?
C20 C19 H19A 110.7 . . ?
C20 C19 H19B 110.7 . . ?
H19A C19 H19B 108.8 . . ?
C18 C19 C20 105.1(9) . . ?
C18 C19 H19A 110.7 . . ?
C18 C19 H19B 110.7 . . ?
C10 C12 H12A 109.5 . . ?
C10 C12 H12B 109.5 . . ?
C10 C12 H12C 109.5 . . ?
H12A C12 H12B 109.5 . . ?
H12A C12 H12C 109.5 . . ?
H12B C12 H12C 109.5 . . ?
C10 C11 H11A 109.5 . . ?
C10 C11 H11B 109.5 . . ?
C10 C11 H11C 109.5 . . ?
H11A C11 H11B 109.5 . . ?
H11A C11 H11C 109.5 . . ?
H11B C11 H11C 109.5 . . ?
H0A C0 H0B 107.8 . . ?
C0AA C0 H0A 109.1 . . ?
C0AA C0 H0B 109.1 . . ?
C1AA C0 H0A 109.1 . . ?
C1AA C0 H0B 109.1 . . ?
C1AA C0 C0AA 113(3) . . ?
C17 C18 H18A 110.3 . . ?
C17 C18 H18B 110.3 . . ?
C19 C18 C17 107.0(9) . . ?
C19 C18 H18A 110.3 . . ?
C19 C18 H18B 110.3 . . ?
H18A C18 H18B 108.6 . . ?
O3 C0AA C0 100.5(18) . . ?
O3 C0AA H0AA 111.7 . . ?
O3 C0AA H0AB 111.7 . . ?
C0 C0AA H0AA 111.7 . . ?
C0 C0AA H0AB 111.7 . . ?
H0AA C0AA H0AB 109.4 . . ?
C0 C1AA H1AA 110.9 . . ?
C0 C1AA H1AB 110.9 . . ?
C0 C1AA C9B 104(3) . . ?
H1AA C1AA H1AB 108.9 . . ?
C9B C1AA H1AA 110.9 . . ?
C9B C1AA H1AB 110.9 . . ?
Cl3 Li1 Cl2 121.6(5) 5_666 . ?
O2 Li1 Cl3 110.4(6) . 5_666 ?
O2 Li1 Cl2 97.0(5) . . ?
O2 Li1 O3 111.0(7) . . ?
O3 Li1 Cl2 112.3(7) . . ?
O3A Li1 Cl3 116.4(7) . 5_666 ?
O3A Li1 Cl2 107.7(7) . . ?
O3A Li1 O2 99.7(8) . . ?
O3 C9B C1AA 97.6(16) . . ?
O3 C9B H9BA 112.3 . . ?
O3 C9B H9BB 112.3 . . ?
C1AA C9B H9BA 112.3 . . ?
C1AA C9B H9BB 112.3 . . ?
H9BA C9B H9BB 109.9 . . ?
C9A O3A Li1 116.2(13) . . ?
C9A O3A C4AA 77.7(15) . . ?
C4AA O3A Li1 106.8(13) . . ?
O3A C9A H9AA 109.9 . . ?
O3A C9A H9AB 109.9 . . ?
H9AA C9A H9AB 108.3 . . ?
C2AA C9A O3A 109(2) . . ?
C2AA C9A H9AA 109.9 . . ?
C2AA C9A H9AB 109.9 . . ?
C9A C2AA H2AA 112.0 . . ?
C9A C2AA H2AB 112.0 . . ?
C9A C2AA C3AA 99(2) . . ?
H2AA C2AA H2AB 109.7 . . ?
C3AA C2AA H2AA 112.0 . . ?
C3AA C2AA H2AB 112.0 . . ?
C2AA C3AA H3AA 112.7 . . ?
C2AA C3AA H3AB 112.7 . . ?
H3AA C3AA H3AB 110.2 . . ?
C4AA C3AA C2AA 95(2) . . ?
C4AA C3AA H3AA 112.7 . . ?
C4AA C3AA H3AB 112.7 . . ?
O3A C4AA H4AA 110.0 . . ?
O3A C4AA H4AB 110.0 . . ?
C3AA C4AA O3A 108(2) . . ?
C3AA C4AA H4AA 110.0 . . ?
C3AA C4AA H4AB 110.0 . . ?
H4AA C4AA H4AB 108.4 . . ?

loop_
_geom_bond_atom_site_label_1
_geom_bond_atom_site_label_2
_geom_bond_distance
_geom_bond_site_symmetry_2
_geom_bond_publ_flag
Dy1 Cl1 2.8677(13) 5_666 ?
Dy1 Cl1 2.6617(13) . ?
Dy1 Cl3 2.6368(15) . ?
Dy1 Cl2 2.6224(17) . ?
Dy1 O1 2.370(4) . ?
Dy1 N1 2.242(4) . ?
Cl3 Li1 2.300(12) 5_666 ?
Cl2 Li1 2.331(12) . ?
Si1 N1 1.723(4) . ?
Si1 C23 1.865(7) . ?
Si1 C22 1.880(6) . ?
Si1 C21 1.865(7) . ?
O1 C16 1.462(7) . ?
O1 C13 1.458(7) . ?
O2 C20 1.431(9) . ?
O2 C17 1.436(8) . ?
O2 Li1 1.943(13) . ?
N1 C1 1.424(6) . ?
C1 C2 1.424(8) . ?
C1 C6 1.421(7) . ?
C7 H7 0.9800 . ?
C7 C6 1.512(8) . ?
C7 C8 1.512(8) . ?
C7 C9 1.535(8) . ?
C2 C3 1.383(8) . ?
C2 C10 1.511(9) . ?
O3 C0AA 1.33(2) . ?
O3 Li1 1.976(16) . ?
O3 C9B 1.42(2) . ?
C6 C5 1.396(8) . ?
C5 H5 0.9300 . ?
C5 C4 1.366(9) . ?
C4 H4 0.9300 . ?
C4 C3 1.375(9) . ?
C23 H23A 0.9600 . ?
C23 H23B 0.9600 . ?
C23 H23C 0.9600 . ?
C22 H22A 0.9600 . ?
C22 H22B 0.9600 . ?
C22 H22C 0.9600 . ?
C3 H3 0.9300 . ?
C14 H14A 0.9700 . ?
C14 H14B 0.9700 . ?
C14 C13 1.505(9) . ?
C14 C15 1.496(11) . ?
C8 H8A 0.9600 . ?
C8 H8B 0.9600 . ?
C8 H8C 0.9600 . ?
C10 H10 0.9800 . ?
C10 C12 1.534(10) . ?
C10 C11 1.513(11) . ?
C16 H16A 0.9700 . ?
C16 H16B 0.9700 . ?
C16 C15 1.500(9) . ?
C13 H13A 0.9700 . ?
C13 H13B 0.9700 . ?
C21 H21A 0.9600 . ?
C21 H21B 0.9600 . ?
C21 H21C 0.9600 . ?
C15 H15A 0.9700 . ?
C15 H15B 0.9700 . ?
C9 H9A 0.9600 . ?
C9 H9B 0.9600 . ?
C9 H9C 0.9600 . ?
C20 H20A 0.9700 . ?
C20 H20B 0.9700 . ?
C20 C19 1.520(14) . ?
C17 H17A 0.9700 . ?
C17 H17B 0.9700 . ?
C17 C18 1.481(12) . ?
C19 H19A 0.9700 . ?
C19 H19B 0.9700 . ?
C19 C18 1.416(14) . ?
C12 H12A 0.9600 . ?
C12 H12B 0.9600 . ?
C12 H12C 0.9600 . ?
C11 H11A 0.9600 . ?
C11 H11B 0.9600 . ?
C11 H11C 0.9600 . ?
C0 H0A 0.9700 . ?
C0 H0B 0.9700 . ?
C0 C0AA 1.55(3) . ?
C0 C1AA 1.06(3) . ?
C18 H18A 0.9700 . ?
C18 H18B 0.9700 . ?
C0AA H0AA 0.9700 . ?
C0AA H0AB 0.9700 . ?
C1AA H1AA 0.9700 . ?
C1AA H1AB 0.9700 . ?
C1AA C9B 1.61(3) . ?
Li1 O3A 1.910(19) . ?
C9B H9BA 0.9700 . ?
C9B H9BB 0.9700 . ?
O3A C9A 1.62(3) . ?
O3A C4AA 1.81(3) . ?
C9A H9AA 0.9700 . ?
C9A H9AB 0.9700 . ?
C9A C2AA 1.27(3) . ?
C2AA H2AA 0.9700 . ?
C2AA H2AB 0.9700 . ?
C2AA C3AA 1.84(4) . ?
C3AA H3AA 0.9700 . ?
C3AA H3AB 0.9700 . ?
C3AA C4AA 1.31(3) . ?
C4AA H4AA 0.9700 . ?
C4AA H4AB 0.9700 . ?

loop_
_geom_torsion_atom_site_label_1
_geom_torsion_atom_site_label_2
_geom_torsion_atom_site_label_3
_geom_torsion_atom_site_label_4
_geom_torsion
_geom_torsion_site_symmetry_1
_geom_torsion_site_symmetry_2
_geom_torsion_site_symmetry_3
_geom_torsion_site_symmetry_4
_geom_torsion_publ_flag
Dy1 O1 C16 C15 -175.7(4) . . . . ?
Dy1 O1 C13 C14 151.5(4) . . . . ?
Dy1 N1 C1 C2 -95.4(5) . . . . ?
Dy1 N1 C1 C6 84.7(5) . . . . ?
Si1 N1 C1 C2 86.8(6) . . . . ?
Si1 N1 C1 C6 -93.1(5) . . . . ?
O1 C16 C15 C14 28.5(7) . . . . ?
O2 C20 C19 C18 24.8(13) . . . . ?
O2 C17 C18 C19 19.3(14) . . . . ?
N1 C1 C2 C3 177.2(5) . . . . ?
N1 C1 C2 C10 -4.9(8) . . . . ?
N1 C1 C6 C7 3.9(7) . . . . ?
N1 C1 C6 C5 -177.7(5) . . . . ?
C1 C2 C3 C4 1.1(9) . . . . ?
C1 C2 C10 C12 -102.8(7) . . . . ?
C1 C2 C10 C11 135.4(6) . . . . ?
C1 C6 C5 C4 0.0(8) . . . . ?
C7 C6 C5 C4 178.5(5) . . . . ?
C2 C1 C6 C7 -176.0(5) . . . . ?
C2 C1 C6 C5 2.4(7) . . . . ?
C6 C1 C2 C3 -2.9(8) . . . . ?
C6 C1 C2 C10 175.0(5) . . . . ?
C6 C5 C4 C3 -1.9(9) . . . . ?
C5 C4 C3 C2 1.3(9) . . . . ?
C23 Si1 N1 Dy1 71.5(4) . . . . ?
C23 Si1 N1 C1 -110.8(5) . . . . ?
C22 Si1 N1 Dy1 -167.7(4) . . . . ?
C22 Si1 N1 C1 9.9(6) . . . . ?
C3 C2 C10 C12 75.1(8) . . . . ?
C3 C2 C10 C11 -46.8(8) . . . . ?
C8 C7 C6 C1 -123.9(6) . . . . ?
C8 C7 C6 C5 57.7(7) . . . . ?
C10 C2 C3 C4 -176.9(6) . . . . ?
C16 O1 C13 C14 -16.7(7) . . . . ?
C13 O1 C16 C15 -7.2(7) . . . . ?
C13 C14 C15 C16 -38.4(7) . . . . ?
C21 Si1 N1 Dy1 -47.9(4) . . . . ?
C21 Si1 N1 C1 129.7(4) . . . . ?
C15 C14 C13 O1 33.9(7) . . . . ?
C9 C7 C6 C1 113.7(6) . . . . ?
C9 C7 C6 C5 -64.7(7) . . . . ?
C20 O2 C17 C18 -3.1(10) . . . . ?
C20 C19 C18 C17 -27.0(15) . . . . ?
C17 O2 C20 C19 -13.0(10) . . . . ?
C0 C1AA C9B O3 36(3) . . . . ?
C0AA O3 C9B C1AA -49.3(19) . . . . ?
C0AA C0 C1AA C9B -8(4) . . . . ?
C1AA C0 C0AA O3 -25(3) . . . . ?
Li1 O2 C20 C19 129.1(8) . . . . ?
Li1 O2 C17 C18 -142.7(9) . . . . ?
Li1 O3 C0AA C0 -172.0(16) . . . . ?
Li1 O3 C9B C1AA 171.0(13) . . . . ?
Li1 O3A C9A C2AA 168.7(19) . . . . ?
Li1 O3A C4AA C3AA -176.3(19) . . . . ?
C9B O3 C0AA C0 45.9(19) . . . . ?
O3A C9A C2AA C3AA -51(2) . . . . ?
C9A O3A C4AA C3AA -62(2) . . . . ?
C9A C2AA C3AA C4AA 3(3) . . . . ?
C2AA C3AA C4AA O3A 39(2) . . . . ?
C4AA O3A C9A C2AA 66(2) . . . . ?
